data_4026724
loop_
_publ_author_name
'Jennifer Tsoung'
'Katja Kr\"amer'
'Adam Zajdlik'
'Clemence Li\'ebert'
'Mark Lautens'

_publ_section_title
;
 Diastereoselective Friedel-Crafts Alkylation of Hydronaphthalenes
;
_journal_name_full 'Journal of Organic Chemistry'
_journal_page_first 9031
_journal_page_last 9045
_journal_paper_doi 10.1021/jo201781x
_journal_volume 76
_journal_year 2011
_chemical_formula_moiety 'C25 H26 O'
_chemical_formula_sum 'C25 H26 O'
_chemical_formula_weight 342.46
_chemical_name_systematic
; 
 ? 
;
_space_group_IT_number 2
_symmetry_cell_setting triclinic
_symmetry_space_group_name_Hall '-P 1'
_symmetry_space_group_name_H-M 'P -1'
_atom_sites_solution_hydrogens geom
_atom_sites_solution_primary direct
_atom_sites_solution_secondary difmap
_audit_creation_method SHELXL-97
_cell_angle_alpha 84.261(4)
_cell_angle_beta 83.830(4)
_cell_angle_gamma 88.158(4)
_cell_formula_units_Z 2
_cell_length_a 7.3665(5)
_cell_length_b 7.7794(5)
_cell_length_c 16.9363(12)
_cell_measurement_reflns_used 3971
_cell_measurement_temperature 150(1)
_cell_measurement_theta_max 27.5
_cell_measurement_theta_min 2.6
_cell_volume 959.88(11)
_computing_cell_refinement 'Denzo-SMN (Otwinowski & Minor, 1997)'
_computing_data_collection 'Collect (Nonius B.V., 1997-2002)'
_computing_data_reduction Denzo-SMN
_computing_molecular_graphics 'PLATON (Spek, 2009)'
_computing_publication_material 'SHELXTL V6.1'
_computing_structure_refinement 'SHELXTL V6.1 (Sheldrick, 2008)'
_computing_structure_solution 'SIR-92 (Altomare et al., 1994)'
_diffrn_ambient_temperature 150(1)
_diffrn_detector_area_resol_mean 9
_diffrn_measured_fraction_theta_full 0.988
_diffrn_measured_fraction_theta_max 0.988
_diffrn_measurement_device_type 'Nonius KappaCCD'
_diffrn_measurement_method '\f scans and \w scans with \k offsets'
_diffrn_radiation_monochromator graphite
_diffrn_radiation_source 'fine-focus sealed tube'
_diffrn_radiation_type MoK\a
_diffrn_radiation_wavelength 0.71073
_diffrn_reflns_av_R_equivalents 0.0455
_diffrn_reflns_av_sigmaI/netI 0.0592
_diffrn_reflns_limit_h_max 8
_diffrn_reflns_limit_h_min -8
_diffrn_reflns_limit_k_max 9
_diffrn_reflns_limit_k_min -9
_diffrn_reflns_limit_l_max 20
_diffrn_reflns_limit_l_min -19
_diffrn_reflns_number 6978
_diffrn_reflns_theta_full 25.00
_diffrn_reflns_theta_max 25.00
_diffrn_reflns_theta_min 2.78
_exptl_absorpt_coefficient_mu 0.070
_exptl_absorpt_correction_T_max 1.010
_exptl_absorpt_correction_T_min 0.815
_exptl_absorpt_correction_type multi-scan
_exptl_absorpt_process_details
;
multi-scan from symmetry-related measurements 
 Sortav (Blessing 1995)
;
_exptl_crystal_colour colourless
_exptl_crystal_density_diffrn 1.185
_exptl_crystal_description plate
_exptl_crystal_F_000 368
_exptl_crystal_size_max 0.36
_exptl_crystal_size_mid 0.28
_exptl_crystal_size_min 0.10
_refine_diff_density_max 0.264
_refine_diff_density_min -0.263
_refine_diff_density_rms 0.050
_refine_ls_extinction_method none
_refine_ls_goodness_of_fit_ref 1.034
_refine_ls_hydrogen_treatment constr
_refine_ls_matrix_type full
_refine_ls_number_parameters 238
_refine_ls_number_reflns 3342
_refine_ls_number_restraints 0
_refine_ls_restrained_S_all 1.034
_refine_ls_R_factor_all 0.0919
_refine_ls_R_factor_gt 0.0557
_refine_ls_shift/su_max 0.000
_refine_ls_shift/su_mean 0.000
_refine_ls_structure_factor_coef Fsqd
_refine_ls_weighting_details 'calc w=1/[\s^2^(Fo^2^)+(0.0995P)^2^+0.0426P] where P=(Fo^2^+2Fc^2^)/3'
_refine_ls_weighting_scheme calc
_refine_ls_wR_factor_gt 0.1396
_refine_ls_wR_factor_ref 0.1689
_reflns_number_gt 2207
_reflns_number_total 3342
_reflns_threshold_expression I>2\s(I)
_cod_data_source_file jo201781x_si_002.cif
_cod_data_source_block k1118
_cod_original_cell_volume 959.92(11)
_cod_database_code 4026724

loop_
_symmetry_equiv_pos_as_xyz
'x, y, z'
'-x, -y, -z'

loop_
_atom_site_label
_atom_site_type_symbol
_atom_site_fract_x
_atom_site_fract_y
_atom_site_fract_z
_atom_site_U_iso_or_equiv
_atom_site_adp_type
_atom_site_occupancy
_atom_site_symmetry_multiplicity
_atom_site_calc_flag
_atom_site_refinement_flags
O1 O 0.3433(2) 0.88196(19) 0.77017(9) 0.0433(4) Uani 1 1 d .
C1 C 1.0537(3) 0.4119(2) 0.70377(12) 0.0301(5) Uani 1 1 d .
H1A H 0.9430 0.3745 0.6812 0.036 Uiso 1 1 calc R
C2 C 1.0597(3) 0.6123(2) 0.68879(12) 0.0284(5) Uani 1 1 d .
H2A H 1.1433 0.6515 0.7258 0.034 Uiso 1 1 calc R
C3 C 1.1385(3) 0.6757(2) 0.60440(12) 0.0280(5) Uani 1 1 d .
C4 C 1.1438(3) 0.8535(2) 0.58222(13) 0.0326(5) Uani 1 1 d .
H4A H 1.0916 0.9305 0.6190 0.039 Uiso 1 1 calc R
C5 C 1.2230(3) 0.9206(3) 0.50830(13) 0.0358(6) Uani 1 1 d .
H5A H 1.2252 1.0421 0.4949 0.043 Uiso 1 1 calc R
C6 C 1.2988(3) 0.8104(3) 0.45385(13) 0.0367(6) Uani 1 1 d .
H6A H 1.3524 0.8554 0.4028 0.044 Uiso 1 1 calc R
C7 C 1.2958(3) 0.6339(3) 0.47458(12) 0.0330(5) Uani 1 1 d .
H7A H 1.3489 0.5584 0.4373 0.040 Uiso 1 1 calc R
C8 C 1.2163(3) 0.5641(2) 0.54906(12) 0.0291(5) Uani 1 1 d .
C9 C 1.2189(3) 0.3712(2) 0.57070(12) 0.0312(5) Uani 1 1 d .
H9A H 1.3286 0.3193 0.5425 0.037 Uiso 1 1 calc R
H9B H 1.1099 0.3212 0.5530 0.037 Uiso 1 1 calc R
C10 C 1.2203(3) 0.3269(3) 0.66003(12) 0.0330(5) Uani 1 1 d .
H10A H 1.3336 0.3688 0.6775 0.040 Uiso 1 1 calc R
H10B H 1.2172 0.2000 0.6729 0.040 Uiso 1 1 calc R
C11 C 1.0319(3) 0.3551(2) 0.79260(12) 0.0324(5) Uani 1 1 d .
C12 C 1.1738(3) 0.3836(3) 0.83770(13) 0.0369(6) Uani 1 1 d .
H12A H 1.2803 0.4382 0.8114 0.044 Uiso 1 1 calc R
C13 C 1.1670(3) 0.3362(3) 0.91903(14) 0.0438(6) Uani 1 1 d .
C14 C 1.0119(4) 0.2546(3) 0.95586(15) 0.0525(7) Uani 1 1 d .
H14A H 1.0038 0.2181 1.0113 0.063 Uiso 1 1 calc R
C15 C 0.8683(4) 0.2258(3) 0.91270(15) 0.0494(7) Uani 1 1 d .
H15A H 0.7630 0.1701 0.9395 0.059 Uiso 1 1 calc R
C16 C 0.8735(3) 0.2759(3) 0.83114(13) 0.0389(6) Uani 1 1 d .
C17 C 1.3240(4) 0.3702(4) 0.96491(15) 0.0608(8) Uani 1 1 d .
H17A H 1.2790 0.4326 1.0108 0.091 Uiso 1 1 calc R
H17B H 1.4144 0.4400 0.9301 0.091 Uiso 1 1 calc R
H17C H 1.3809 0.2601 0.9836 0.091 Uiso 1 1 calc R
C18 C 0.7115(3) 0.2480(3) 0.78713(15) 0.0508(7) Uani 1 1 d .
H18A H 0.6125 0.1975 0.8248 0.076 Uiso 1 1 calc R
H18B H 0.7466 0.1694 0.7461 0.076 Uiso 1 1 calc R
H18C H 0.6697 0.3590 0.7619 0.076 Uiso 1 1 calc R
C19 C 0.8728(3) 0.6896(2) 0.71192(12) 0.0282(5) Uani 1 1 d .
C20 C 0.8164(3) 0.7266(3) 0.78934(13) 0.0348(5) Uani 1 1 d .
H20A H 0.9004 0.7092 0.8284 0.042 Uiso 1 1 calc R
C21 C 0.6419(3) 0.7881(3) 0.81165(13) 0.0382(6) Uani 1 1 d .
H21A H 0.6074 0.8111 0.8653 0.046 Uiso 1 1 calc R
C22 C 0.5178(3) 0.8160(2) 0.75559(13) 0.0335(5) Uani 1 1 d .
C23 C 0.5693(3) 0.7803(3) 0.67772(13) 0.0335(5) Uani 1 1 d .
H23A H 0.4851 0.7984 0.6388 0.040 Uiso 1 1 calc R
C24 C 0.7447(3) 0.7182(2) 0.65690(12) 0.0308(5) Uani 1 1 d .
H24A H 0.7786 0.6942 0.6033 0.037 Uiso 1 1 calc R
C25 C 0.2783(4) 0.9087(3) 0.85032(15) 0.0507(7) Uani 1 1 d .
H25A H 0.1528 0.9550 0.8523 0.076 Uiso 1 1 calc R
H25B H 0.3566 0.9909 0.8700 0.076 Uiso 1 1 calc R
H25C H 0.2809 0.7985 0.8838 0.076 Uiso 1 1 calc R

loop_
_atom_site_aniso_label
_atom_site_aniso_U_11
_atom_site_aniso_U_22
_atom_site_aniso_U_33
_atom_site_aniso_U_23
_atom_site_aniso_U_13
_atom_site_aniso_U_12
O1 0.0338(9) 0.0492(10) 0.0454(10) -0.0055(7) 0.0011(8) 0.0071(7)
C1 0.0316(12) 0.0277(11) 0.0309(12) -0.0007(8) -0.0059(9) 0.0006(9)
C2 0.0311(12) 0.0284(11) 0.0264(11) -0.0032(8) -0.0060(9) -0.0002(9)
C3 0.0232(11) 0.0302(11) 0.0310(12) -0.0013(9) -0.0074(9) 0.0008(8)
C4 0.0342(12) 0.0285(11) 0.0356(13) -0.0031(9) -0.0068(10) 0.0009(9)
C5 0.0368(13) 0.0291(11) 0.0407(14) 0.0035(9) -0.0071(11) 0.0001(9)
C6 0.0374(13) 0.0371(12) 0.0339(13) 0.0043(9) -0.0017(10) -0.0055(10)
C7 0.0334(12) 0.0370(12) 0.0293(12) -0.0066(9) -0.0031(10) -0.0010(10)
C8 0.0257(11) 0.0310(11) 0.0319(12) -0.0047(9) -0.0066(9) -0.0022(9)
C9 0.0318(12) 0.0311(11) 0.0313(12) -0.0070(9) -0.0024(10) 0.0011(9)
C10 0.0364(13) 0.0280(11) 0.0346(13) -0.0023(9) -0.0058(10) 0.0024(9)
C11 0.0391(13) 0.0257(11) 0.0316(12) -0.0022(8) -0.0020(10) 0.0049(9)
C12 0.0412(14) 0.0369(12) 0.0317(13) 0.0005(9) -0.0060(11) 0.0057(10)
C13 0.0531(16) 0.0451(13) 0.0332(13) -0.0049(10) -0.0082(12) 0.0163(12)
C14 0.0621(18) 0.0620(16) 0.0296(13) 0.0035(11) 0.0000(13) 0.0148(14)
C15 0.0528(16) 0.0464(14) 0.0425(15) 0.0055(11) 0.0144(13) 0.0040(12)
C16 0.0408(14) 0.0339(12) 0.0398(14) 0.0005(10) 0.0005(11) 0.0035(10)
C17 0.0687(19) 0.0785(19) 0.0367(15) -0.0068(13) -0.0175(14) 0.0185(15)
C18 0.0440(15) 0.0517(15) 0.0539(16) 0.0035(12) 0.0029(13) -0.0113(12)
C19 0.0309(12) 0.0260(10) 0.0275(12) -0.0007(8) -0.0040(9) -0.0008(9)
C20 0.0394(13) 0.0385(12) 0.0271(12) -0.0025(9) -0.0086(10) 0.0063(10)
C21 0.0455(14) 0.0381(12) 0.0300(13) -0.0051(9) 0.0014(11) 0.0051(10)
C22 0.0302(12) 0.0289(11) 0.0401(14) -0.0015(9) -0.0007(10) 0.0020(9)
C23 0.0314(13) 0.0352(12) 0.0347(13) -0.0019(9) -0.0080(10) 0.0004(9)
C24 0.0341(12) 0.0300(11) 0.0282(12) -0.0024(8) -0.0033(10) -0.0001(9)
C25 0.0448(15) 0.0542(15) 0.0501(16) -0.0093(12) 0.0109(12) 0.0067(12)

loop_
_atom_type_symbol
_atom_type_description
_atom_type_scat_dispersion_real
_atom_type_scat_dispersion_imag
_atom_type_scat_source
C C 0.0033 0.0016 'International Tables Vol C Tables 4.2.6.8 and 6.1.1.4'
H H 0.0000 0.0000 'International Tables Vol C Tables 4.2.6.8 and 6.1.1.4'
O O 0.0106 0.0060 'International Tables Vol C Tables 4.2.6.8 and 6.1.1.4'

loop_
_geom_angle_atom_site_label_1
_geom_angle_atom_site_label_2
_geom_angle_atom_site_label_3
_geom_angle
C22 O1 C25 117.88(18)
C11 C1 C10 112.49(17)
C11 C1 C2 110.57(16)
C10 C1 C2 111.29(16)
C11 C1 H1A 107.4
C10 C1 H1A 107.4
C2 C1 H1A 107.4
C19 C2 C3 113.09(16)
C19 C2 C1 109.73(15)
C3 C2 C1 113.08(16)
C19 C2 H2A 106.8
C3 C2 H2A 106.8
C1 C2 H2A 106.8
C4 C3 C8 118.13(18)
C4 C3 C2 118.71(17)
C8 C3 C2 123.05(17)
C5 C4 C3 121.9(2)
C5 C4 H4A 119.1
C3 C4 H4A 119.1
C4 C5 C6 119.87(19)
C4 C5 H5A 120.1
C6 C5 H5A 120.1
C7 C6 C5 119.30(19)
C7 C6 H6A 120.3
C5 C6 H6A 120.3
C6 C7 C8 121.5(2)
C6 C7 H7A 119.2
C8 C7 H7A 119.2
C7 C8 C3 119.32(18)
C7 C8 C9 120.30(18)
C3 C8 C9 120.35(17)
C8 C9 C10 111.37(15)
C8 C9 H9A 109.4
C10 C9 H9A 109.4
C8 C9 H9B 109.4
C10 C9 H9B 109.4
H9A C9 H9B 108.0
C9 C10 C1 109.31(17)
C9 C10 H10A 109.8
C1 C10 H10A 109.8
C9 C10 H10B 109.8
C1 C10 H10B 109.8
H10A C10 H10B 108.3
C12 C11 C16 118.8(2)
C12 C11 C1 118.85(18)
C16 C11 C1 122.4(2)
C13 C12 C11 123.1(2)
C13 C12 H12A 118.4
C11 C12 H12A 118.4
C14 C13 C12 117.4(2)
C14 C13 C17 121.5(2)
C12 C13 C17 121.0(2)
C13 C14 C15 120.7(2)
C13 C14 H14A 119.7
C15 C14 H14A 119.7
C14 C15 C16 122.0(2)
C14 C15 H15A 119.0
C16 C15 H15A 119.0
C15 C16 C11 117.9(2)
C15 C16 C18 120.3(2)
C11 C16 C18 121.8(2)
C13 C17 H17A 109.5
C13 C17 H17B 109.5
H17A C17 H17B 109.5
C13 C17 H17C 109.5
H17A C17 H17C 109.5
H17B C17 H17C 109.5
C16 C18 H18A 109.5
C16 C18 H18B 109.5
H18A C18 H18B 109.5
C16 C18 H18C 109.5
H18A C18 H18C 109.5
H18B C18 H18C 109.5
C20 C19 C24 116.6(2)
C20 C19 C2 122.14(18)
C24 C19 C2 121.17(18)
C21 C20 C19 122.2(2)
C21 C20 H20A 118.9
C19 C20 H20A 118.9
C20 C21 C22 119.9(2)
C20 C21 H21A 120.1
C22 C21 H21A 120.1
O1 C22 C21 125.0(2)
O1 C22 C23 115.51(19)
C21 C22 C23 119.5(2)
C22 C23 C24 119.6(2)
C22 C23 H23A 120.2
C24 C23 H23A 120.2
C23 C24 C19 122.2(2)
C23 C24 H24A 118.9
C19 C24 H24A 118.9
O1 C25 H25A 109.5
O1 C25 H25B 109.5
H25A C25 H25B 109.5
O1 C25 H25C 109.5
H25A C25 H25C 109.5
H25B C25 H25C 109.5

loop_
_geom_bond_atom_site_label_1
_geom_bond_atom_site_label_2
_geom_bond_distance
O1 C22 1.375(3)
O1 C25 1.423(3)
C1 C11 1.518(3)
C1 C10 1.531(3)
C1 C2 1.555(3)
C1 H1A 1.0000
C2 C19 1.512(3)
C2 C3 1.524(3)
C2 H2A 1.0000
C3 C4 1.397(3)
C3 C8 1.406(3)
C4 C5 1.382(3)
C4 H4A 0.9500
C5 C6 1.384(3)
C5 H5A 0.9500
C6 C7 1.383(3)
C6 H6A 0.9500
C7 C8 1.398(3)
C7 H7A 0.9500
C8 C9 1.509(3)
C9 C10 1.519(3)
C9 H9A 0.9900
C9 H9B 0.9900
C10 H10A 0.9900
C10 H10B 0.9900
C11 C12 1.395(3)
C11 C16 1.403(3)
C12 C13 1.386(3)
C12 H12A 0.9500
C13 C14 1.382(3)
C13 C17 1.505(3)
C14 C15 1.385(4)
C14 H14A 0.9500
C15 C16 1.394(3)
C15 H15A 0.9500
C16 C18 1.506(3)
C17 H17A 0.9800
C17 H17B 0.9800
C17 H17C 0.9800
C18 H18A 0.9800
C18 H18B 0.9800
C18 H18C 0.9800
C19 C20 1.388(3)
C19 C24 1.394(3)
C20 C21 1.384(3)
C20 H20A 0.9500
C21 C22 1.385(3)
C21 H21A 0.9500
C22 C23 1.385(3)
C23 C24 1.387(3)
C23 H23A 0.9500
C24 H24A 0.9500
C25 H25A 0.9800
C25 H25B 0.9800
C25 H25C 0.9800

loop_
_geom_torsion_atom_site_label_1
_geom_torsion_atom_site_label_2
_geom_torsion_atom_site_label_3
_geom_torsion_atom_site_label_4
_geom_torsion
C11 C1 C2 C19 -70.4(2)
C10 C1 C2 C19 163.78(16)
C11 C1 C2 C3 162.28(17)
C10 C1 C2 C3 36.5(2)
C19 C2 C3 C4 51.7(2)
C1 C2 C3 C4 177.20(17)
C19 C2 C3 C8 -132.20(19)
C1 C2 C3 C8 -6.7(3)
C8 C3 C4 C5 -0.1(3)
C2 C3 C4 C5 176.19(18)
C3 C4 C5 C6 0.3(3)
C4 C5 C6 C7 -0.6(3)
C5 C6 C7 C8 0.6(3)
C6 C7 C8 C3 -0.4(3)
C6 C7 C8 C9 -178.59(18)
C4 C3 C8 C7 0.1(3)
C2 C3 C8 C7 -176.01(18)
C4 C3 C8 C9 178.33(17)
C2 C3 C8 C9 2.2(3)
C7 C8 C9 C10 150.51(19)
C3 C8 C9 C10 -27.7(3)
C8 C9 C10 C1 57.3(2)
C11 C1 C10 C9 172.59(15)
C2 C1 C10 C9 -62.7(2)
C10 C1 C11 C12 58.5(2)
C2 C1 C11 C12 -66.6(2)
C10 C1 C11 C16 -121.9(2)
C2 C1 C11 C16 113.0(2)
C16 C11 C12 C13 0.5(3)
C1 C11 C12 C13 -179.87(19)
C11 C12 C13 C14 0.9(3)
C11 C12 C13 C17 -179.9(2)
C12 C13 C14 C15 -1.4(4)
C17 C13 C14 C15 179.5(2)
C13 C14 C15 C16 0.4(4)
C14 C15 C16 C11 1.1(3)
C14 C15 C16 C18 -177.7(2)
C12 C11 C16 C15 -1.5(3)
C1 C11 C16 C15 178.90(19)
C12 C11 C16 C18 177.3(2)
C1 C11 C16 C18 -2.3(3)
C3 C2 C19 C20 -145.89(18)
C1 C2 C19 C20 86.8(2)
C3 C2 C19 C24 37.7(2)
C1 C2 C19 C24 -89.6(2)
C24 C19 C20 C21 0.3(3)
C2 C19 C20 C21 -176.23(17)
C19 C20 C21 C22 -0.6(3)
C25 O1 C22 C21 -6.3(3)
C25 O1 C22 C23 175.35(17)
C20 C21 C22 O1 -177.70(18)
C20 C21 C22 C23 0.6(3)
O1 C22 C23 C24 178.13(16)
C21 C22 C23 C24 -0.3(3)
C22 C23 C24 C19 0.0(3)
C20 C19 C24 C23 0.0(3)
C2 C19 C24 C23 176.55(17)
